data_7246582
loop_
_publ_author_name
'Zorina-Tikhonova, Ekaterina N.'
'Chistyakov, Aleksandr S.'
'Novikova, Veronika A.'
'Knyazev, Daniil A.'
'Gogoleva, Natalia V.'
'Blinou, Daniil O.'
'Efimov, Nikolay N.'
'Dorovatovskii, Pavel V.'
'Kiskin, Mikhail A.'
'Eremenko, Igor L.'
'Vologzhanina, Anna V.'

_publ_section_title
;
 Design and synthesis of copper(ii) malonates with N,N&#x2032;-containing
 linkers
;
_journal_issue 19
_journal_name_full CrystEngComm
_journal_page_first 2859
_journal_page_last 2870
_journal_paper_doi 10.1039/D3CE00081H
_journal_volume 25
_journal_year 2023
_chemical_formula_moiety 'C60 H66 Cu4 N8 O21, 3(H2 O)'
_chemical_formula_sum 'C60 H72 Cu4 N8 O24'
_chemical_formula_weight 1543.41
_space_group_crystal_system monoclinic
_space_group_IT_number 14
_space_group_name_Hall '-P 2ybc'
_space_group_name_H-M_alt 'P 1 21/c 1'
_atom_sites_solution_hydrogens mixed
_atom_sites_solution_primary dual
_audit_creation_date 2023-02-17
_audit_creation_method
;
Olex2 1.5
(compiled 2022.04.07 svn.rca3783a0 for OlexSys, GUI svn.r6498)
;
_audit_update_record
;
2023-03-28 deposited with the CCDC.	2023-04-06 downloaded from the CCDC.
;
_cell_angle_alpha 90
_cell_angle_beta 95.6250(10)
_cell_angle_gamma 90
_cell_formula_units_Z 4
_cell_length_a 24.8208(14)
_cell_length_b 19.2806(11)
_cell_length_c 13.1952(8)
_cell_measurement_reflns_used 6579
_cell_measurement_temperature 120
_cell_measurement_theta_max 30.87
_cell_measurement_theta_min 2.47
_cell_volume 6284.3(6)
_computing_molecular_graphics 'Olex2 1.5 (Dolomanov et al., 2009)'
_computing_publication_material 'Olex2 1.5 (Dolomanov et al., 2009)'
_computing_structure_refinement 'SHELXL 2018/3 (Sheldrick, 2015)'
_computing_structure_solution 'SHELXT 2014/4 (Sheldrick, 2014)'
_diffrn_ambient_temperature 120.00
_diffrn_measured_fraction_theta_full 0.999
_diffrn_measured_fraction_theta_max 0.921
_diffrn_measurement_device_type 'Bruker APEX-II CCD'
_diffrn_measurement_method '\f and \w scans'
_diffrn_radiation_type MoK\a
_diffrn_radiation_wavelength 0.71073
_diffrn_reflns_av_R_equivalents 0.0469
_diffrn_reflns_av_unetI/netI 0.0590
_diffrn_reflns_Laue_measured_fraction_full 0.999
_diffrn_reflns_Laue_measured_fraction_max 0.921
_diffrn_reflns_limit_h_max 35
_diffrn_reflns_limit_h_min -26
_diffrn_reflns_limit_k_max 26
_diffrn_reflns_limit_k_min -27
_diffrn_reflns_limit_l_max 19
_diffrn_reflns_limit_l_min -19
_diffrn_reflns_number 57730
_diffrn_reflns_point_group_measured_fraction_full 0.999
_diffrn_reflns_point_group_measured_fraction_max 0.921
_diffrn_reflns_theta_full 25.242
_diffrn_reflns_theta_max 31.034
_diffrn_reflns_theta_min 0.824
_diffrn_source_current 30.0
_diffrn_source_power 1.5
_diffrn_source_voltage 50.0
_diffrn_standards_number 0
_exptl_absorpt_coefficient_mu 1.425
_exptl_absorpt_correction_T_max 0.3373
_exptl_absorpt_correction_T_min 0.2977
_exptl_absorpt_correction_type multi-scan
_exptl_absorpt_process_details
;
SADABS-2014/5 (Bruker,2014/5) was used for absorption correction.
wR2(int) was 0.0601 before and 0.0500 after correction.
The Ratio of minimum to maximum transmission is 0.8826.
The \l/2 correction factor is 0.00150.
;
_exptl_crystal_colour blue
_exptl_crystal_colour_primary blue
_exptl_crystal_density_diffrn 1.631
_exptl_crystal_description prism
_exptl_crystal_F_000 3184
_exptl_crystal_size_max 0.23
_exptl_crystal_size_mid 0.21
_exptl_crystal_size_min 0.18
_refine_diff_density_max 5.477
_refine_diff_density_min -1.589
_refine_diff_density_rms 0.125
_refine_ls_extinction_method none
_refine_ls_goodness_of_fit_ref 1.016
_refine_ls_hydrogen_treatment constr
_refine_ls_matrix_type full
_refine_ls_number_parameters 887
_refine_ls_number_reflns 18491
_refine_ls_number_restraints 5
_refine_ls_restrained_S_all 1.016
_refine_ls_R_factor_all 0.1046
_refine_ls_R_factor_gt 0.0587
_refine_ls_shift/su_max 0.002
_refine_ls_shift/su_mean 0.000
_refine_ls_structure_factor_coef Fsqd
_refine_ls_weighting_details 'w=1/[\s^2^(Fo^2^)+(0.0620P)^2^+19.3718P] where P=(Fo^2^+2Fc^2^)/3'
_refine_ls_weighting_scheme calc
_refine_ls_wR_factor_gt 0.1471
_refine_ls_wR_factor_ref 0.1714
_reflns_Friedel_coverage 0.000
_reflns_number_gt 11155
_reflns_number_total 18491
_reflns_threshold_expression 'I > 2\s(I)'
_cod_data_source_file d3ce00081h2.cif
_cod_data_source_block 3
_cod_depositor_comments 'Adding full bibliography for 7246576--7246583.cif.'
_cod_database_code 7246582
_shelx_shelxl_version_number 2018/3
_shelx_space_group_comment
;
The symmetry employed for this shelxl refinement is uniquely defined
by the following loop, which should always be used as a source of
symmetry information in preference to the above space-group names.
They are only intended as comments.
;
_shelx_estimated_absorpt_t_max 0.783
_shelx_estimated_absorpt_t_min 0.735
_olex2_refinement_description
;
1. Restrained distances
 O24-H24B
 0.86 with sigma of 0.02
 O22-H22A
 0.87 with sigma of 0.02
 O19-H19B
 0.87 with sigma of 0.02
 O21-H21B
 0.87 with sigma of 0.02
 O23-H23B
 0.87 with sigma of 0.02
2.a Free rotating group:
 O18(H18A,H18B), O20(H20D,H20E), O22(H23B,H21B,H19B,H22A,H24B,H22B)
2.b Rotating group:
 O17(H17A,H17B), O19(H19A), O21(H21A), O23(H23A), O24(H24A)
2.c Aromatic/amide H refined with riding coordinates:
 C1(H1), C2(H2), C4(H4), C5(H5), C6(H6), C7(H7), C9(H9), C10(H10), C11(H11),
 C12(H12), C14(H14), C15(H15), C21(H21), C22(H22), C24(H24), C25(H25), C26(H26),
  C27(H27), C29(H29), C30(H30), C36(H36), C37(H37), C39(H39), C40(H40),
 C41(H41), C42(H42), C44(H44), C45(H45), C51(H51), C52(H52), C54(H54), C55(H55)
2.d Idealised Me refined as rotating group:
 C19(H19C,H19D,H19E), C20(H20A,H20B,H20C), C34(H34A,H34B,H34C), C35(H35A,H35B,
 H35C), C49(H49A,H49B,H49C), C50(H50A,H50B,H50C), C59(H59A,H59B,H59C), C60(H60A,
 H60B,H60C)
;
_olex2_submission_special_instructions 'No special instructions were received'

loop_
_space_group_symop_operation_xyz
'x, y, z'
'-x, y+1/2, -z+1/2'
'-x, -y, -z'
'x, -y-1/2, z-1/2'

loop_
_atom_site_label
_atom_site_type_symbol
_atom_site_fract_x
_atom_site_fract_y
_atom_site_fract_z
_atom_site_U_iso_or_equiv
_atom_site_adp_type
_atom_site_occupancy
_atom_site_site_symmetry_order
_atom_site_calc_flag
_atom_site_refinement_flags_posn
_atom_site_refinement_flags_adp
_atom_site_refinement_flags_occupancy
_atom_site_disorder_assembly
_atom_site_disorder_group
Cu1 Cu 0.92465(2) 0.25555(2) 0.84805(3) 0.00799(9) Uani 1 1 d . . . . .
Cu2 Cu 0.68553(2) 0.24934(2) 0.56688(3) 0.00970(9) Uani 1 1 d . . . . .
Cu3 Cu 0.44629(2) 0.24567(2) 0.28894(3) 0.01318(10) Uani 1 1 d . . . . .
Cu4 Cu 0.18223(2) 0.24856(2) 0.06734(3) 0.01172(10) Uani 1 1 d . . . . .
O1 O 0.86947(10) 0.20497(12) 0.76266(18) 0.0112(5) Uani 1 1 d . . . . .
O2 O 0.83380(11) 0.15020(14) 0.8890(2) 0.0192(6) Uani 1 1 d . . . . .
O3 O 0.79449(11) 0.15779(14) 0.5440(2) 0.0211(6) Uani 1 1 d . . . . .
O4 O 0.73945(10) 0.19736(12) 0.65532(18) 0.0137(5) Uani 1 1 d . . . . .
O5 O 0.63173(10) 0.30047(12) 0.47765(18) 0.0123(5) Uani 1 1 d . . . . .
O6 O 0.57705(11) 0.34638(15) 0.5857(2) 0.0210(6) Uani 1 1 d . . . . .
O7 O 0.50191(11) 0.29664(12) 0.37320(19) 0.0161(5) Uani 1 1 d . . . . .
O8 O 0.53833(12) 0.34420(15) 0.2416(2) 0.0241(6) Uani 1 1 d . . . . .
O9 O 0.37981(11) 0.19681(13) 0.23455(19) 0.0162(5) Uani 1 1 d . . . . .
O10 O 0.34351(12) 0.19777(15) 0.3819(2) 0.0257(6) Uani 1 1 d . . . . .
O11 O 0.23281(11) 0.19862(12) 0.16408(19) 0.0166(5) Uani 1 1 d . . . . .
O12 O 0.28758(12) 0.14521(16) 0.0629(2) 0.0255(6) Uani 1 1 d . . . . .
O13 O 0.13097(10) 0.29918(12) -0.02789(18) 0.0133(5) Uani 1 1 d . . . . .
O14 O 0.08163(11) 0.36188(13) 0.07242(19) 0.0165(5) Uani 1 1 d . . . . .
O15 O -0.01011(10) 0.30663(12) -0.09623(18) 0.0106(5) Uani 1 1 d . . . . .
O16 O 0.02364(11) 0.30693(13) -0.24705(19) 0.0179(5) Uani 1 1 d . . . . .
O17 O 0.89499(11) 0.28839(14) 0.99738(19) 0.0177(5) Uani 1 1 d . . . . .
H17A H 0.870161 0.318963 0.986750 0.027 Uiso 1 1 d R U . . .
H17B H 0.920410 0.309405 1.033362 0.027 Uiso 1 1 d R U . . .
O19 O 0.62611(12) 0.24313(14) 0.6985(2) 0.0197(6) Uani 1 1 d D . . . .
H19A H 0.604275 0.208418 0.688148 0.030 Uiso 1 1 d R U . . .
O21 O 0.47519(11) 0.20671(15) 0.1380(2) 0.0218(6) Uani 1 1 d D . . . .
H21A H 0.447555 0.194864 0.096503 0.033 Uiso 1 1 d R U . . .
O23 O 0.11912(12) 0.25631(14) 0.1915(2) 0.0236(6) Uani 1 1 d D . . . .
H23A H 0.095363 0.222506 0.182724 0.035 Uiso 1 1 d R U . . .
O24 O 0.24561(13) 0.24392(15) -0.0621(2) 0.0254(6) Uani 1 1 d D . . . .
H24A H 0.264769 0.282171 -0.061283 0.038 Uiso 1 1 d R U . . .
N1 N 0.89735(12) 0.34372(14) 0.7755(2) 0.0107(6) Uani 1 1 d . . . . .
N2 N 0.84695(12) 0.65795(14) 0.4985(2) 0.0117(6) Uani 1 1 d . . . . .
N3 N 0.96025(12) 0.16551(14) 0.8986(2) 0.0102(6) Uani 1 1 d . . . . .
N4 N 0.71634(12) 0.33826(14) 0.6313(2) 0.0112(6) Uani 1 1 d . . . . .
N5 N 0.78648(12) 0.66052(14) 0.8723(2) 0.0115(6) Uani 1 1 d . . . . .
N6 N 0.41152(13) 0.33602(15) 0.2359(2) 0.0174(7) Uani 1 1 d . . . . .
N7 N 0.34411(12) 0.66037(14) -0.0005(2) 0.0104(6) Uani 1 1 d . . . . .
N8 N 0.47311(13) 0.15709(15) 0.3625(2) 0.0154(6) Uani 1 1 d . . . . .
C1 C 0.90416(15) 0.40596(17) 0.8215(3) 0.0129(7) Uani 1 1 d . . . . .
H1 H 0.915390 0.407173 0.892429 0.016 Uiso 1 1 calc R U . . .
C2 C 0.89551(15) 0.46820(17) 0.7701(3) 0.0134(7) Uani 1 1 d . . . . .
H2 H 0.900536 0.510868 0.805751 0.016 Uiso 1 1 calc R U . . .
C3 C 0.87928(15) 0.46811(17) 0.6650(3) 0.0120(7) Uani 1 1 d . . . . .
C4 C 0.87061(16) 0.40369(17) 0.6190(3) 0.0150(7) Uani 1 1 d . . . . .
H4 H 0.858244 0.400984 0.548678 0.018 Uiso 1 1 calc R U . . .
C5 C 0.87994(16) 0.34312(17) 0.6754(3) 0.0152(7) Uani 1 1 d . . . . .
H5 H 0.873806 0.299730 0.642155 0.018 Uiso 1 1 calc R U . . .
C6 C 0.86587(17) 0.65850(17) 0.5975(3) 0.0175(8) Uani 1 1 d . . . . .
H6 H 0.870915 0.701941 0.631094 0.021 Uiso 1 1 calc R U . . .
C7 C 0.87836(17) 0.59850(18) 0.6528(3) 0.0187(8) Uani 1 1 d . . . . .
H7 H 0.892103 0.601376 0.722443 0.022 Uiso 1 1 calc R U . . .
C8 C 0.87066(15) 0.53357(17) 0.6057(3) 0.0120(7) Uani 1 1 d . . . . .
C9 C 0.85295(16) 0.53331(18) 0.5016(3) 0.0160(7) Uani 1 1 d . . . . .
H9 H 0.848349 0.490762 0.465422 0.019 Uiso 1 1 calc R U . . .
C10 C 0.84222(15) 0.59589(17) 0.4519(3) 0.0138(7) Uani 1 1 d . . . . .
H10 H 0.830909 0.594895 0.380978 0.017 Uiso 1 1 calc R U . . .
C11 C 0.98046(16) 0.15849(17) 0.9958(3) 0.0154(7) Uani 1 1 d . . . . .
H11 H 0.983871 0.198641 1.037643 0.019 Uiso 1 1 calc R U . . .
C12 C 0.99672(17) 0.09487(18) 1.0381(3) 0.0178(8) Uani 1 1 d . . . . .
H12 H 1.010610 0.092252 1.107721 0.021 Uiso 1 1 calc R U . . .
C13 C 0.99268(14) 0.03491(16) 0.9787(3) 0.0115(7) Uani 1 1 d . . . . .
C14 C 0.97407(16) 0.04407(18) 0.8764(3) 0.0151(7) Uani 1 1 d . . . . .
H14 H 0.972035 0.005432 0.831519 0.018 Uiso 1 1 calc R U . . .
C15 C 0.95861(15) 0.10877(17) 0.8400(3) 0.0139(7) Uani 1 1 d . . . . .
H15 H 0.946199 0.113323 0.769860 0.017 Uiso 1 1 calc R U . . .
C16 C 0.83805(14) 0.16067(17) 0.7981(3) 0.0123(7) Uani 1 1 d . . . . .
C17 C 0.80581(16) 0.11539(17) 0.7169(3) 0.0167(8) Uani 1 1 d . . . . .
C18 C 0.77869(15) 0.16103(16) 0.6307(3) 0.0126(7) Uani 1 1 d . . . . .
C19 C 0.8452(2) 0.0646(2) 0.6744(4) 0.0337(12) Uani 1 1 d . . . . .
H19C H 0.872794 0.090482 0.641808 0.051 Uiso 1 1 calc R U . . .
H19D H 0.825419 0.034188 0.624225 0.051 Uiso 1 1 calc R U . . .
H19E H 0.862801 0.036457 0.730119 0.051 Uiso 1 1 calc R U . . .
C20 C 0.76103(19) 0.0764(2) 0.7651(4) 0.0348(12) Uani 1 1 d . . . . .
H20A H 0.777114 0.048040 0.821826 0.052 Uiso 1 1 calc R U . . .
H20B H 0.741551 0.046356 0.713922 0.052 Uiso 1 1 calc R U . . .
H20C H 0.735750 0.109795 0.790305 0.052 Uiso 1 1 calc R U . . .
C21 C 0.73446(15) 0.34080(17) 0.7305(3) 0.0138(7) Uani 1 1 d . . . . .
H21 H 0.737135 0.298887 0.768503 0.017 Uiso 1 1 calc R U . . .
C22 C 0.74945(15) 0.40267(17) 0.7795(3) 0.0141(7) Uani 1 1 d . . . . .
H22 H 0.762960 0.402167 0.849389 0.017 Uiso 1 1 calc R U . . .
C23 C 0.74483(14) 0.46525(17) 0.7271(3) 0.0109(7) Uani 1 1 d . . . . .
C24 C 0.72808(16) 0.46150(18) 0.6225(3) 0.0147(7) Uani 1 1 d . . . . .
H24 H 0.725777 0.502484 0.582329 0.018 Uiso 1 1 calc R U . . .
C25 C 0.71495(16) 0.39794(17) 0.5781(3) 0.0145(7) Uani 1 1 d . . . . .
H25 H 0.704497 0.396322 0.506906 0.017 Uiso 1 1 calc R U . . .
C26 C 0.76891(17) 0.65730(18) 0.7731(3) 0.0175(8) Uani 1 1 d . . . . .
H26 H 0.766635 0.699023 0.734608 0.021 Uiso 1 1 calc R U . . .
C27 C 0.75391(17) 0.59556(18) 0.7243(3) 0.0194(8) Uani 1 1 d . . . . .
H27 H 0.741286 0.595875 0.653942 0.023 Uiso 1 1 calc R U . . .
C28 C 0.75722(15) 0.53312(17) 0.7775(3) 0.0114(7) Uani 1 1 d . . . . .
C29 C 0.77348(15) 0.53761(17) 0.8821(3) 0.0138(7) Uani 1 1 d . . . . .
H29 H 0.774851 0.497020 0.923120 0.017 Uiso 1 1 calc R U . . .
C30 C 0.78757(15) 0.60141(17) 0.9258(3) 0.0133(7) Uani 1 1 d . . . . .
H30 H 0.798479 0.603211 0.996772 0.016 Uiso 1 1 calc R U . . .
C31 C 0.59347(14) 0.34016(16) 0.4997(3) 0.0116(7) Uani 1 1 d . . . . .
C32 C 0.56890(15) 0.38369(18) 0.4087(3) 0.0162(7) Uani 1 1 d . . . . .
C33 C 0.53424(15) 0.33731(18) 0.3342(3) 0.0140(7) Uani 1 1 d . . . . .
C34 C 0.53242(19) 0.4403(2) 0.4465(4) 0.0308(11) Uani 1 1 d . . . . .
H34A H 0.503614 0.418761 0.481402 0.046 Uiso 1 1 calc R U . . .
H34B H 0.516320 0.467332 0.388316 0.046 Uiso 1 1 calc R U . . .
H34C H 0.553983 0.470923 0.493803 0.046 Uiso 1 1 calc R U . . .
C35 C 0.61495(19) 0.4170(2) 0.3571(4) 0.0329(11) Uani 1 1 d . . . . .
H35A H 0.635876 0.447544 0.405559 0.049 Uiso 1 1 calc R U . . .
H35B H 0.599869 0.444126 0.298219 0.049 Uiso 1 1 calc R U . . .
H35C H 0.638646 0.380673 0.334412 0.049 Uiso 1 1 calc R U . . .
C36 C 0.41610(16) 0.39563(18) 0.2902(3) 0.0168(8) Uani 1 1 d . . . . .
H36 H 0.429156 0.393335 0.360279 0.020 Uiso 1 1 calc R U . . .
C37 C 0.40260(16) 0.45968(18) 0.2481(3) 0.0166(8) Uani 1 1 d . . . . .
H37 H 0.407015 0.500238 0.288986 0.020 Uiso 1 1 calc R U . . .
C38 C 0.38252(15) 0.46505(17) 0.1460(3) 0.0125(7) Uani 1 1 d . . . . .
C39 C 0.37474(17) 0.40264(18) 0.0927(3) 0.0189(8) Uani 1 1 d . . . . .
H39 H 0.359274 0.403041 0.023974 0.023 Uiso 1 1 calc R U . . .
C40 C 0.38938(16) 0.34031(19) 0.1394(3) 0.0202(8) Uani 1 1 d . . . . .
H40 H 0.383480 0.298711 0.101326 0.024 Uiso 1 1 calc R U . . .
C41 C 0.34490(15) 0.60096(17) -0.0542(3) 0.0137(7) Uani 1 1 d . . . . .
H41 H 0.336398 0.602814 -0.125916 0.016 Uiso 1 1 calc R U . . .
C42 C 0.35755(15) 0.53747(17) -0.0094(3) 0.0146(7) Uani 1 1 d . . . . .
H42 H 0.357204 0.496768 -0.050078 0.018 Uiso 1 1 calc R U . . .
C43 C 0.37083(14) 0.53331(16) 0.0957(3) 0.0112(7) Uani 1 1 d . . . . .
C44 C 0.37326(16) 0.59574(17) 0.1499(3) 0.0143(7) Uani 1 1 d . . . . .
H44 H 0.384364 0.595966 0.220827 0.017 Uiso 1 1 calc R U . . .
C45 C 0.35929(16) 0.65783(18) 0.0992(3) 0.0146(7) Uani 1 1 d . . . . .
H45 H 0.360653 0.699742 0.137252 0.017 Uiso 1 1 calc R U . . .
C46 C 0.34446(15) 0.17929(17) 0.2925(3) 0.0141(7) Uani 1 1 d . . . . .
C47 C 0.30190(15) 0.12663(17) 0.2440(3) 0.0126(7) Uani 1 1 d . . . . .
C48 C 0.27237(15) 0.16003(17) 0.1475(3) 0.0140(7) Uani 1 1 d . . . . .
C49 C 0.26076(17) 0.1073(2) 0.3172(3) 0.0225(8) Uani 1 1 d . . . . .
H49A H 0.279381 0.085689 0.378153 0.034 Uiso 1 1 calc R U . . .
H49B H 0.234448 0.074593 0.284013 0.034 Uiso 1 1 calc R U . . .
H49C H 0.241912 0.149163 0.336787 0.034 Uiso 1 1 calc R U . . .
C50 C 0.33294(16) 0.06227(18) 0.2129(3) 0.0192(8) Uani 1 1 d . . . . .
H50A H 0.359118 0.075983 0.165611 0.029 Uiso 1 1 calc R U . . .
H50B H 0.307368 0.028706 0.179567 0.029 Uiso 1 1 calc R U . . .
H50C H 0.352130 0.041117 0.273604 0.029 Uiso 1 1 calc R U . . .
C51 C 0.46738(16) 0.09531(18) 0.3162(3) 0.0157(7) Uani 1 1 d . . . . .
H51 H 0.455593 0.094046 0.245567 0.019 Uiso 1 1 calc R U . . .
C52 C 0.47789(15) 0.03321(18) 0.3671(3) 0.0141(7) Uani 1 1 d . . . . .
H52 H 0.473538 -0.009406 0.331058 0.017 Uiso 1 1 calc R U . . .
C53 C 0.49490(14) 0.03308(16) 0.4713(3) 0.0104(6) Uani 1 1 d . . . . .
C54 C 0.50236(17) 0.09743(18) 0.5185(3) 0.0171(8) Uani 1 1 d . . . . .
H54 H 0.514875 0.100279 0.588785 0.021 Uiso 1 1 calc R U . . .
C55 C 0.49128(16) 0.15769(18) 0.4617(3) 0.0182(8) Uani 1 1 d . . . . .
H55 H 0.496858 0.201208 0.494858 0.022 Uiso 1 1 calc R U . . .
C56 C 0.09478(14) 0.34399(16) -0.0123(3) 0.0107(6) Uani 1 1 d . . . . .
C57 C 0.06753(14) 0.37714(17) -0.1112(3) 0.0120(7) Uani 1 1 d . . . . .
C58 C 0.02414(14) 0.32539(16) -0.1565(3) 0.0097(6) Uani 1 1 d . . . . .
C59 C 0.10978(15) 0.39154(19) -0.1840(3) 0.0165(7) Uani 1 1 d . . . . .
H59A H 0.136033 0.425295 -0.153337 0.025 Uiso 1 1 calc R U . . .
H59B H 0.092111 0.410307 -0.247861 0.025 Uiso 1 1 calc R U . . .
H59C H 0.128507 0.348339 -0.197924 0.025 Uiso 1 1 calc R U . . .
C60 C 0.03882(16) 0.44479(17) -0.0849(3) 0.0175(8) Uani 1 1 d . . . . .
H60A H 0.014163 0.435291 -0.032979 0.026 Uiso 1 1 calc R U . . .
H60B H 0.018179 0.463035 -0.146296 0.026 Uiso 1 1 calc R U . . .
H60C H 0.065873 0.479045 -0.058822 0.026 Uiso 1 1 calc R U . . .
O18 O 0.98184(11) 0.18839(14) 0.6417(2) 0.0194(6) Uani 1 1 d G . . . .
H18A H 1.008545 0.171567 0.614357 0.029 Uiso 1 1 d G U . . .
H18B H 0.995047 0.222479 0.676746 0.029 Uiso 1 1 d G U . . .
O20 O 0.74545(11) 0.26108(14) 0.4315(2) 0.0196(6) Uani 1 1 d G . . . .
H20D H 0.765886 0.296101 0.426560 0.029 Uiso 1 1 d G U . . .
H20E H 0.763790 0.227852 0.459594 0.029 Uiso 1 1 d G U . . .
O22 O 0.38798(12) 0.31535(15) 0.4914(2) 0.0246(6) Uani 1 1 d DG . . . .
H23B H 0.106576 0.293276 0.157754 0.037 Uiso 1 1 d DG U . . .
H21B H 0.504407 0.187406 0.123243 0.037 Uiso 1 1 d DG U . . .
H19B H 0.609374 0.277156 0.666331 0.037 Uiso 1 1 d DG U . . .
H22A H 0.377435 0.280942 0.452207 0.037 Uiso 1 1 d DG U . . .
H24B H 0.264377 0.212163 -0.025861 0.037 Uiso 1 1 d DG U . . .
H22B H 0.360274 0.329253 0.518775 0.037 Uiso 1 1 d G U . . .

loop_
_atom_site_aniso_label
_atom_site_aniso_U_11
_atom_site_aniso_U_22
_atom_site_aniso_U_33
_atom_site_aniso_U_23
_atom_site_aniso_U_13
_atom_site_aniso_U_12
Cu1 0.0079(2) 0.00552(17) 0.01019(19) 0.00141(14) -0.00083(14) -0.00003(15)
Cu2 0.0109(2) 0.00627(17) 0.01118(19) -0.00171(13) -0.00280(15) 0.00016(14)
Cu3 0.0135(2) 0.01000(19) 0.0154(2) 0.00204(16) -0.00197(16) -0.00024(17)
Cu4 0.0146(2) 0.00632(17) 0.0128(2) -0.00226(14) -0.00551(16) 0.00112(15)
O1 0.0103(12) 0.0099(11) 0.0129(12) 0.0023(9) -0.0021(9) -0.0008(9)
O2 0.0187(15) 0.0231(13) 0.0158(13) 0.0067(10) 0.0016(11) -0.0037(11)
O3 0.0161(15) 0.0246(14) 0.0230(15) 0.0021(11) 0.0042(11) 0.0008(11)
O4 0.0156(14) 0.0114(11) 0.0131(12) -0.0008(9) -0.0028(10) 0.0019(10)
O5 0.0145(13) 0.0104(11) 0.0115(12) -0.0009(9) -0.0010(10) 0.0038(9)
O6 0.0180(15) 0.0300(15) 0.0153(13) -0.0011(11) 0.0034(11) 0.0044(12)
O7 0.0163(14) 0.0119(11) 0.0186(13) 0.0046(9) -0.0050(11) -0.0019(10)
O8 0.0231(16) 0.0343(16) 0.0151(14) 0.0022(11) 0.0025(11) 0.0011(13)
O9 0.0160(14) 0.0137(12) 0.0179(13) 0.0046(10) -0.0034(11) -0.0036(10)
O10 0.0254(17) 0.0330(16) 0.0191(14) -0.0088(12) 0.0037(12) 0.0000(13)
O11 0.0192(14) 0.0110(11) 0.0179(13) -0.0014(9) -0.0073(11) 0.0028(10)
O12 0.0225(16) 0.0361(17) 0.0179(14) -0.0002(12) 0.0025(12) -0.0003(13)
O13 0.0160(13) 0.0075(10) 0.0155(12) -0.0023(9) -0.0041(10) 0.0028(9)
O14 0.0176(14) 0.0172(12) 0.0151(13) 0.0003(10) 0.0029(10) 0.0003(10)
O15 0.0106(12) 0.0092(10) 0.0115(11) 0.0011(8) -0.0001(9) -0.0021(9)
O16 0.0203(15) 0.0192(13) 0.0142(12) -0.0059(10) 0.0021(11) -0.0036(11)
O17 0.0143(14) 0.0242(14) 0.0145(13) -0.0003(10) 0.0009(10) 0.0041(11)
O19 0.0213(15) 0.0206(13) 0.0172(13) -0.0007(10) 0.0022(11) -0.0024(11)
O21 0.0159(15) 0.0343(16) 0.0157(13) -0.0024(11) 0.0036(11) -0.0009(12)
O23 0.0263(16) 0.0218(14) 0.0227(15) 0.0025(11) 0.0016(12) -0.0020(12)
O24 0.0264(17) 0.0265(15) 0.0228(15) 0.0010(12) -0.0002(12) 0.0007(13)
N1 0.0136(15) 0.0067(12) 0.0116(14) 0.0001(10) 0.0007(11) 0.0020(11)
N2 0.0140(16) 0.0106(13) 0.0102(14) 0.0018(10) -0.0005(11) 0.0005(11)
N3 0.0099(15) 0.0087(12) 0.0115(14) 0.0015(10) -0.0013(11) -0.0007(10)
N4 0.0114(15) 0.0096(13) 0.0121(14) -0.0007(10) -0.0017(11) -0.0011(11)
N5 0.0142(16) 0.0083(12) 0.0115(14) -0.0017(10) -0.0015(11) -0.0019(11)
N6 0.0158(17) 0.0140(14) 0.0215(17) 0.0029(12) -0.0031(13) -0.0015(12)
N7 0.0107(15) 0.0089(12) 0.0111(14) 0.0019(10) -0.0017(11) 0.0006(11)
N8 0.0151(16) 0.0122(14) 0.0180(16) 0.0044(11) -0.0029(12) 0.0012(12)
C1 0.0147(18) 0.0121(15) 0.0113(16) -0.0007(12) -0.0030(13) 0.0028(13)
C2 0.0164(19) 0.0102(15) 0.0126(16) -0.0007(12) -0.0032(14) 0.0016(13)
C3 0.0131(18) 0.0085(14) 0.0139(16) 0.0031(12) -0.0003(13) 0.0020(12)
C4 0.023(2) 0.0108(15) 0.0105(16) -0.0003(12) -0.0021(14) -0.0003(14)
C5 0.023(2) 0.0085(15) 0.0141(17) -0.0009(12) -0.0011(14) 0.0000(14)
C6 0.031(2) 0.0074(15) 0.0128(17) 0.0019(12) -0.0054(15) -0.0015(14)
C7 0.031(2) 0.0102(16) 0.0136(17) 0.0013(13) -0.0055(16) 0.0016(15)
C8 0.0128(18) 0.0088(14) 0.0142(17) 0.0021(12) -0.0003(13) 0.0020(12)
C9 0.020(2) 0.0109(15) 0.0168(18) 0.0002(13) -0.0018(15) 0.0030(14)
C10 0.0169(19) 0.0125(15) 0.0118(16) -0.0001(12) 0.0008(14) 0.0040(13)
C11 0.024(2) 0.0071(14) 0.0136(17) 0.0003(12) -0.0042(15) 0.0025(13)
C12 0.028(2) 0.0112(16) 0.0125(17) 0.0014(13) -0.0065(15) 0.0039(15)
C13 0.0106(17) 0.0094(14) 0.0142(17) 0.0023(12) -0.0006(13) 0.0028(12)
C14 0.021(2) 0.0102(15) 0.0138(17) -0.0015(12) -0.0018(14) 0.0022(13)
C15 0.0172(19) 0.0113(15) 0.0127(16) 0.0004(12) -0.0010(14) 0.0045(13)
C16 0.0070(16) 0.0106(15) 0.0184(17) 0.0044(12) -0.0030(13) 0.0006(12)
C17 0.018(2) 0.0076(15) 0.0225(19) 0.0026(13) -0.0098(15) -0.0007(13)
C18 0.0141(18) 0.0061(14) 0.0166(17) 0.0008(12) -0.0037(14) -0.0037(12)
C19 0.033(3) 0.0173(19) 0.045(3) -0.0121(18) -0.023(2) 0.0133(18)
C20 0.028(3) 0.029(2) 0.043(3) 0.024(2) -0.020(2) -0.0191(19)
C21 0.020(2) 0.0101(15) 0.0111(16) 0.0010(12) 0.0008(14) -0.0013(13)
C22 0.019(2) 0.0122(15) 0.0106(16) -0.0001(12) -0.0013(14) -0.0006(13)
C23 0.0112(17) 0.0097(14) 0.0121(16) -0.0026(12) 0.0020(13) -0.0026(12)
C24 0.021(2) 0.0110(15) 0.0111(16) 0.0005(12) -0.0019(14) -0.0034(14)
C25 0.021(2) 0.0118(15) 0.0103(16) -0.0006(12) -0.0022(14) -0.0036(13)
C26 0.028(2) 0.0094(15) 0.0140(17) 0.0010(12) -0.0037(15) 0.0010(14)
C27 0.034(2) 0.0107(16) 0.0119(17) 0.0009(13) -0.0060(16) -0.0046(15)
C28 0.0131(18) 0.0094(14) 0.0117(16) -0.0008(12) 0.0015(13) -0.0016(12)
C29 0.019(2) 0.0096(15) 0.0126(17) -0.0008(12) 0.0014(14) -0.0051(13)
C30 0.0184(19) 0.0110(15) 0.0101(16) -0.0020(12) -0.0007(14) -0.0023(13)
C31 0.0097(17) 0.0059(14) 0.0186(17) -0.0010(12) -0.0013(13) -0.0011(12)
C32 0.0152(19) 0.0086(15) 0.0236(19) 0.0039(13) -0.0043(15) -0.0013(13)
C33 0.0128(18) 0.0127(15) 0.0156(17) -0.0003(12) -0.0036(14) 0.0054(13)
C34 0.032(3) 0.0166(19) 0.040(3) -0.0103(17) -0.016(2) 0.0097(17)
C35 0.027(3) 0.034(2) 0.035(3) 0.0240(19) -0.010(2) -0.0163(19)
C36 0.0162(19) 0.0159(17) 0.0172(18) 0.0035(13) -0.0041(15) 0.0010(14)
C37 0.020(2) 0.0098(15) 0.0189(18) 0.0022(13) -0.0031(15) 0.0018(14)
C38 0.0111(17) 0.0079(14) 0.0182(18) 0.0030(12) -0.0005(14) 0.0011(12)
C39 0.024(2) 0.0114(16) 0.0194(19) 0.0036(13) -0.0072(16) 0.0014(14)
C40 0.021(2) 0.0108(16) 0.027(2) 0.0001(14) -0.0068(16) -0.0004(14)
C41 0.0184(19) 0.0108(15) 0.0110(16) -0.0014(12) -0.0026(14) 0.0001(13)
C42 0.0177(19) 0.0103(15) 0.0150(17) -0.0012(12) -0.0021(14) 0.0029(13)
C43 0.0114(17) 0.0067(14) 0.0151(17) 0.0009(12) -0.0006(13) 0.0043(12)
C44 0.021(2) 0.0102(15) 0.0108(16) 0.0025(12) -0.0012(14) 0.0034(13)
C45 0.021(2) 0.0106(15) 0.0118(17) 0.0011(12) -0.0020(14) 0.0025(13)
C46 0.0146(18) 0.0118(15) 0.0152(17) -0.0024(12) -0.0027(14) 0.0058(13)
C47 0.0107(17) 0.0104(15) 0.0170(17) 0.0009(12) 0.0022(13) -0.0006(12)
C48 0.0166(19) 0.0094(15) 0.0155(17) 0.0009(12) -0.0009(14) -0.0057(13)
C49 0.018(2) 0.0230(19) 0.028(2) 0.0112(16) 0.0074(17) 0.0026(16)
C50 0.016(2) 0.0106(16) 0.031(2) -0.0022(14) 0.0040(16) 0.0014(14)
C51 0.019(2) 0.0136(16) 0.0135(17) 0.0041(13) -0.0044(14) -0.0024(14)
C52 0.0172(19) 0.0125(15) 0.0120(16) 0.0014(12) -0.0013(14) -0.0017(13)
C53 0.0085(17) 0.0102(14) 0.0125(16) 0.0012(12) 0.0008(13) 0.0003(12)
C54 0.025(2) 0.0117(16) 0.0134(17) 0.0023(13) -0.0031(15) 0.0022(14)
C55 0.021(2) 0.0109(16) 0.0215(19) 0.0015(13) -0.0024(16) 0.0009(14)
C56 0.0056(16) 0.0080(14) 0.0179(17) -0.0021(12) -0.0025(13) -0.0023(12)
C57 0.0106(17) 0.0079(14) 0.0167(17) -0.0007(12) -0.0024(13) 0.0007(12)
C58 0.0062(16) 0.0060(14) 0.0167(17) 0.0024(11) 0.0006(13) -0.0001(11)
C59 0.0115(18) 0.0162(17) 0.0217(19) 0.0061(14) 0.0016(14) -0.0022(13)
C60 0.017(2) 0.0101(15) 0.025(2) -0.0009(13) -0.0013(15) 0.0008(13)
O18 0.0173(14) 0.0253(14) 0.0159(13) -0.0002(10) 0.0028(11) 0.0001(11)
O20 0.0192(15) 0.0212(13) 0.0181(13) 0.0010(11) 0.0009(11) 0.0002(11)
O22 0.0203(15) 0.0378(17) 0.0163(14) -0.0049(12) 0.0042(11) -0.0075(13)

loop_
_atom_type_symbol
_atom_type_description
_atom_type_scat_dispersion_real
_atom_type_scat_dispersion_imag
_atom_type_scat_source
C C 0.0033 0.0016 'International Tables Vol C Tables 4.2.6.8 and 6.1.1.4'
H H 0.0000 0.0000 'International Tables Vol C Tables 4.2.6.8 and 6.1.1.4'
Cu Cu 0.3201 1.2651 'International Tables Vol C Tables 4.2.6.8 and 6.1.1.4'
N N 0.0061 0.0033 'International Tables Vol C Tables 4.2.6.8 and 6.1.1.4'
O O 0.0106 0.0060 'International Tables Vol C Tables 4.2.6.8 and 6.1.1.4'

loop_
_geom_angle_atom_site_label_1
_geom_angle_atom_site_label_2
_geom_angle_atom_site_label_3
_geom_angle
_geom_angle_site_symmetry_1
_geom_angle_site_symmetry_3
_geom_angle_publ_flag
O1 Cu1 O15 165.82(11) . 1_656 ?
O1 Cu1 O17 111.96(10) . . ?
O1 Cu1 N1 87.89(10) . . ?
O1 Cu1 N3 91.19(10) . . ?
O15 Cu1 O17 82.01(10) 1_656 . ?
O15 Cu1 N1 88.95(11) 1_656 . ?
O15 Cu1 N3 89.39(10) 1_656 . ?
N1 Cu1 O17 93.12(11) . . ?
N3 Cu1 O17 96.98(11) . . ?
N3 Cu1 N1 169.44(12) . . ?
O4 Cu2 O19 88.61(10) . . ?
O4 Cu2 N4 88.58(11) . . ?
O4 Cu2 N7 91.26(10) . 2_645 ?
O5 Cu2 O4 179.43(10) . . ?
O5 Cu2 O19 91.68(10) . . ?
O5 Cu2 N4 91.92(11) . . ?
O5 Cu2 N7 88.23(10) . 2_645 ?
N4 Cu2 O19 88.39(11) . . ?
N4 Cu2 N7 178.87(13) . 2_645 ?
N7 Cu2 O19 92.73(11) 2_645 . ?
O7 Cu3 O9 165.35(12) . . ?
O7 Cu3 O21 113.17(11) . . ?
O7 Cu3 N6 90.99(11) . . ?
O7 Cu3 N8 88.34(11) . . ?
O9 Cu3 O21 81.39(11) . . ?
O9 Cu3 N6 88.41(11) . . ?
O9 Cu3 N8 89.74(11) . . ?
N6 Cu3 O21 97.99(12) . . ?
N6 Cu3 N8 170.11(14) . . ?
N8 Cu3 O21 91.34(12) . . ?
O11 Cu4 O13 179.12(12) . . ?
O11 Cu4 O23 90.31(11) . . ?
O11 Cu4 O24 91.27(11) . . ?
O11 Cu4 N2 91.99(11) . 2_645 ?
O11 Cu4 N5 88.45(11) . 3_666 ?
O13 Cu4 O23 88.87(11) . . ?
O13 Cu4 O24 89.54(10) . . ?
O13 Cu4 N2 88.42(10) . 2_645 ?
O13 Cu4 N5 91.17(10) . 3_666 ?
O23 Cu4 O24 178.22(10) . . ?
N2 Cu4 O23 96.68(11) 2_645 . ?
N2 Cu4 O24 84.09(11) 2_645 . ?
N5 Cu4 O23 85.91(11) 3_666 . ?
N5 Cu4 O24 93.30(11) 3_666 . ?
N5 Cu4 N2 177.37(13) 3_666 2_645 ?
C16 O1 Cu1 122.9(2) . . ?
C18 O4 Cu2 128.8(2) . . ?
C31 O5 Cu2 130.1(2) . . ?
C33 O7 Cu3 121.4(2) . . ?
C46 O9 Cu3 120.8(2) . . ?
C48 O11 Cu4 129.4(2) . . ?
C56 O13 Cu4 131.0(2) . . ?
C58 O15 Cu1 118.9(2) . 1_454 ?
Cu1 O17 H17A 110.0 . . ?
Cu1 O17 H17B 109.4 . . ?
H17A O17 H17B 104.2 . . ?
Cu2 O19 H19A 110.3 . . ?
Cu2 O19 H19B 84.6 . . ?
H19A O19 H19B 104.3 . . ?
Cu3 O21 H21A 109.7 . . ?
Cu3 O21 H21B 132.9 . . ?
H21A O21 H21B 112.3 . . ?
Cu4 O23 H23A 110.0 . . ?
Cu4 O23 H23B 85.8 . . ?
H23A O23 H23B 109.5 . . ?
Cu4 O24 H24A 110.4 . . ?
Cu4 O24 H24B 89.4 . . ?
H24A O24 H24B 108.7 . . ?
C1 N1 Cu1 120.7(2) . . ?
C1 N1 C5 117.6(3) . . ?
C5 N1 Cu1 120.9(2) . . ?
C6 N2 Cu4 118.7(2) . 2_655 ?
C6 N2 C10 117.3(3) . . ?
C10 N2 Cu4 123.5(2) . 2_655 ?
C11 N3 Cu1 120.8(2) . . ?
C11 N3 C15 117.3(3) . . ?
C15 N3 Cu1 121.4(2) . . ?
C21 N4 Cu2 121.1(2) . . ?
C21 N4 C25 117.8(3) . . ?
C25 N4 Cu2 120.9(2) . . ?
C26 N5 Cu4 119.6(2) . 3_666 ?
C30 N5 Cu4 122.5(2) . 3_666 ?
C30 N5 C26 117.6(3) . . ?
C36 N6 Cu3 122.2(2) . . ?
C40 N6 Cu3 120.0(3) . . ?
C40 N6 C36 117.2(3) . . ?
C41 N7 Cu2 121.0(2) . 2_655 ?
C45 N7 Cu2 120.8(2) . 2_655 ?
C45 N7 C41 118.0(3) . . ?
C51 N8 Cu3 120.8(2) . . ?
C51 N8 C55 117.5(3) . . ?
C55 N8 Cu3 121.2(2) . . ?
N1 C1 H1 118.5 . . ?
N1 C1 C2 122.9(3) . . ?
C2 C1 H1 118.5 . . ?
C1 C2 H2 120.1 . . ?
C1 C2 C3 119.9(3) . . ?
C3 C2 H2 120.1 . . ?
C2 C3 C8 122.0(3) . . ?
C4 C3 C2 116.7(3) . . ?
C4 C3 C8 121.3(3) . . ?
C3 C4 H4 119.8 . . ?
C3 C4 C5 120.4(3) . . ?
C5 C4 H4 119.8 . . ?
N1 C5 C4 122.5(3) . . ?
N1 C5 H5 118.8 . . ?
C4 C5 H5 118.8 . . ?
N2 C6 H6 118.5 . . ?
N2 C6 C7 122.9(3) . . ?
C7 C6 H6 118.5 . . ?
C6 C7 H7 120.1 . . ?
C6 C7 C8 119.9(3) . . ?
C8 C7 H7 120.1 . . ?
C7 C8 C3 121.2(3) . . ?
C9 C8 C3 121.8(3) . . ?
C9 C8 C7 117.0(3) . . ?
C8 C9 H9 120.4 . . ?
C10 C9 C8 119.2(3) . . ?
C10 C9 H9 120.4 . . ?
N2 C10 C9 123.6(3) . . ?
N2 C10 H10 118.2 . . ?
C9 C10 H10 118.2 . . ?
N3 C11 H11 118.6 . . ?
N3 C11 C12 122.8(3) . . ?
C12 C11 H11 118.6 . . ?
C11 C12 H12 119.9 . . ?
C11 C12 C13 120.2(3) . . ?
C13 C12 H12 119.9 . . ?
C12 C13 C13 122.4(4) . 3_757 ?
C14 C13 C12 116.0(3) . . ?
C14 C13 C13 121.7(4) . 3_757 ?
C13 C14 H14 119.8 . . ?
C15 C14 C13 120.5(3) . . ?
C15 C14 H14 119.8 . . ?
N3 C15 C14 123.1(3) . . ?
N3 C15 H15 118.4 . . ?
C14 C15 H15 118.4 . . ?
O1 C16 C17 114.7(3) . . ?
O2 C16 O1 125.5(3) . . ?
O2 C16 C17 119.7(3) . . ?
C18 C17 C16 110.4(3) . . ?
C19 C17 C16 108.0(3) . . ?
C19 C17 C18 110.2(3) . . ?
C19 C17 C20 110.7(4) . . ?
C20 C17 C16 109.7(3) . . ?
C20 C17 C18 107.8(3) . . ?
O3 C18 O4 125.6(3) . . ?
O3 C18 C17 119.7(3) . . ?
O4 C18 C17 114.7(3) . . ?
C17 C19 H19C 109.5 . . ?
C17 C19 H19D 109.5 . . ?
C17 C19 H19E 109.5 . . ?
H19C C19 H19D 109.5 . . ?
H19C C19 H19E 109.5 . . ?
H19D C19 H19E 109.5 . . ?
C17 C20 H20A 109.5 . . ?
C17 C20 H20B 109.5 . . ?
C17 C20 H20C 109.5 . . ?
H20A C20 H20B 109.5 . . ?
H20A C20 H20C 109.5 . . ?
H20B C20 H20C 109.5 . . ?
N4 C21 H21 118.9 . . ?
N4 C21 C22 122.3(3) . . ?
C22 C21 H21 118.9 . . ?
C21 C22 H22 119.7 . . ?
C23 C22 C21 120.6(3) . . ?
C23 C22 H22 119.7 . . ?
C22 C23 C24 116.5(3) . . ?
C22 C23 C28 122.6(3) . . ?
C24 C23 C28 120.9(3) . . ?
C23 C24 H24 120.1 . . ?
C25 C24 C23 119.8(3) . . ?
C25 C24 H24 120.1 . . ?
N4 C25 C24 122.9(3) . . ?
N4 C25 H25 118.6 . . ?
C24 C25 H25 118.6 . . ?
N5 C26 H26 118.6 . . ?
N5 C26 C27 122.7(3) . . ?
C27 C26 H26 118.6 . . ?
C26 C27 H27 119.7 . . ?
C26 C27 C28 120.5(3) . . ?
C28 C27 H27 119.7 . . ?
C27 C28 C23 122.4(3) . . ?
C27 C28 C29 116.1(3) . . ?
C29 C28 C23 121.5(3) . . ?
C28 C29 H29 120.0 . . ?
C30 C29 C28 120.0(3) . . ?
C30 C29 H29 120.0 . . ?
N5 C30 C29 123.0(3) . . ?
N5 C30 H30 118.5 . . ?
C29 C30 H30 118.5 . . ?
O5 C31 C32 113.3(3) . . ?
O6 C31 O5 125.6(3) . . ?
O6 C31 C32 121.1(3) . . ?
C33 C32 C31 109.7(3) . . ?
C33 C32 C34 108.2(3) . . ?
C34 C32 C31 109.6(3) . . ?
C35 C32 C31 108.7(3) . . ?
C35 C32 C33 110.9(3) . . ?
C35 C32 C34 109.7(3) . . ?
O7 C33 C32 116.1(3) . . ?
O8 C33 O7 125.5(3) . . ?
O8 C33 C32 118.3(3) . . ?
C32 C34 H34A 109.5 . . ?
C32 C34 H34B 109.5 . . ?
C32 C34 H34C 109.5 . . ?
H34A C34 H34B 109.5 . . ?
H34A C34 H34C 109.5 . . ?
H34B C34 H34C 109.5 . . ?
C32 C35 H35A 109.5 . . ?
C32 C35 H35B 109.5 . . ?
C32 C35 H35C 109.5 . . ?
H35A C35 H35B 109.5 . . ?
H35A C35 H35C 109.5 . . ?
H35B C35 H35C 109.5 . . ?
N6 C36 H36 118.6 . . ?
N6 C36 C37 122.8(3) . . ?
C37 C36 H36 118.6 . . ?
C36 C37 H37 119.8 . . ?
C36 C37 C38 120.3(3) . . ?
C38 C37 H37 119.8 . . ?
C37 C38 C39 116.1(3) . . ?
C37 C38 C43 122.1(3) . . ?
C39 C38 C43 121.8(3) . . ?
C38 C39 H39 119.7 . . ?
C40 C39 C38 120.5(3) . . ?
C40 C39 H39 119.7 . . ?
N6 C40 C39 122.8(3) . . ?
N6 C40 H40 118.6 . . ?
C39 C40 H40 118.6 . . ?
N7 C41 H41 118.6 . . ?
N7 C41 C42 122.9(3) . . ?
C42 C41 H41 118.6 . . ?
C41 C42 H42 120.1 . . ?
C41 C42 C43 119.8(3) . . ?
C43 C42 H42 120.1 . . ?
C42 C43 C38 120.6(3) . . ?
C42 C43 C44 116.9(3) . . ?
C44 C43 C38 122.5(3) . . ?
C43 C44 H44 120.1 . . ?
C43 C44 C45 119.8(3) . . ?
C45 C44 H44 120.1 . . ?
N7 C45 C44 122.4(3) . . ?
N7 C45 H45 118.8 . . ?
C44 C45 H45 118.8 . . ?
O9 C46 C47 114.1(3) . . ?
O10 C46 O9 125.5(3) . . ?
O10 C46 C47 120.3(3) . . ?
C48 C47 C46 108.3(3) . . ?
C49 C47 C46 111.7(3) . . ?
C49 C47 C48 109.4(3) . . ?
C49 C47 C50 111.0(3) . . ?
C50 C47 C46 107.4(3) . . ?
C50 C47 C48 109.0(3) . . ?
O11 C48 C47 114.5(3) . . ?
O12 C48 O11 126.6(3) . . ?
O12 C48 C47 118.8(3) . . ?
C47 C49 H49A 109.5 . . ?
C47 C49 H49B 109.5 . . ?
C47 C49 H49C 109.5 . . ?
H49A C49 H49B 109.5 . . ?
H49A C49 H49C 109.5 . . ?
H49B C49 H49C 109.5 . . ?
C47 C50 H50A 109.5 . . ?
C47 C50 H50B 109.5 . . ?
C47 C50 H50C 109.5 . . ?
H50A C50 H50B 109.5 . . ?
H50A C50 H50C 109.5 . . ?
H50B C50 H50C 109.5 . . ?
N8 C51 H51 118.6 . . ?
N8 C51 C52 122.8(3) . . ?
C52 C51 H51 118.6 . . ?
C51 C52 H52 119.9 . . ?
C51 C52 C53 120.2(3) . . ?
C53 C52 H52 119.9 . . ?
C52 C53 C53 121.3(4) . 3_656 ?
C54 C53 C52 116.9(3) . . ?
C54 C53 C53 121.8(4) . 3_656 ?
C53 C54 H54 120.3 . . ?
C53 C54 C55 119.4(3) . . ?
C55 C54 H54 120.3 . . ?
N8 C55 C54 123.1(3) . . ?
N8 C55 H55 118.4 . . ?
C54 C55 H55 118.4 . . ?
O13 C56 C57 113.6(3) . . ?
O14 C56 O13 125.6(3) . . ?
O14 C56 C57 120.8(3) . . ?
C58 C57 C56 106.8(3) . . ?
C59 C57 C56 109.7(3) . . ?
C59 C57 C58 111.9(3) . . ?
C59 C57 C60 110.6(3) . . ?
C60 C57 C56 109.4(3) . . ?
C60 C57 C58 108.3(3) . . ?
O15 C58 C57 115.2(3) . . ?
O16 C58 O15 125.0(3) . . ?
O16 C58 C57 119.8(3) . . ?
C57 C59 H59A 109.5 . . ?
C57 C59 H59B 109.5 . . ?
C57 C59 H59C 109.5 . . ?
H59A C59 H59B 109.5 . . ?
H59A C59 H59C 109.5 . . ?
H59B C59 H59C 109.5 . . ?
C57 C60 H60A 109.5 . . ?
C57 C60 H60B 109.5 . . ?
C57 C60 H60C 109.5 . . ?
H60A C60 H60B 109.5 . . ?
H60A C60 H60C 109.5 . . ?
H60B C60 H60C 109.5 . . ?
H18A O18 H18B 104.5 . . ?
H20D O20 H20E 109.5 . . ?
H22A O22 H22B 106.6 . . ?

loop_
_geom_bond_atom_site_label_1
_geom_bond_atom_site_label_2
_geom_bond_distance
_geom_bond_site_symmetry_2
_geom_bond_publ_flag
Cu1 O1 1.948(2) . ?
Cu1 O15 1.975(2) 1_656 ?
Cu1 O17 2.260(3) . ?
Cu1 N1 2.035(3) . ?
Cu1 N3 2.031(3) . ?
Cu2 O4 1.962(2) . ?
Cu2 O5 1.958(2) . ?
Cu2 O19 2.389(3) . ?
Cu2 N4 2.030(3) . ?
Cu2 N7 2.031(3) 2_645 ?
Cu3 O7 1.951(3) . ?
Cu3 O9 1.973(3) . ?
Cu3 O21 2.308(3) . ?
Cu3 N6 2.037(3) . ?
Cu3 N8 2.043(3) . ?
Cu4 O11 1.954(2) . ?
Cu4 O13 1.959(2) . ?
Cu4 O23 2.379(3) . ?
Cu4 O24 2.434(3) . ?
Cu4 N2 2.051(3) 2_645 ?
Cu4 N5 2.047(3) 3_666 ?
O1 C16 1.276(4) . ?
O2 C16 1.230(4) . ?
O3 C18 1.247(5) . ?
O4 C18 1.268(4) . ?
O5 C31 1.275(4) . ?
O6 C31 1.248(4) . ?
O7 C33 1.267(5) . ?
O8 C33 1.244(4) . ?
O9 C46 1.265(5) . ?
O10 C46 1.234(4) . ?
O11 C48 1.268(4) . ?
O12 C48 1.246(5) . ?
O13 C56 1.277(4) . ?
O14 C56 1.244(4) . ?
O15 C58 1.272(4) . ?
O16 C58 1.246(4) . ?
O17 H17A 0.8544 . ?
O17 H17B 0.8538 . ?
O19 H19A 0.8635 . ?
O19 H19B 0.8653 . ?
O21 H21A 0.8652 . ?
O21 H21B 0.8544 . ?
O23 H23A 0.8790 . ?
O23 H23B 0.8807 . ?
O24 H24A 0.8770 . ?
O24 H24B 0.8813 . ?
N1 C1 1.348(4) . ?
N1 C5 1.348(4) . ?
N2 C6 1.344(4) . ?
N2 C10 1.346(4) . ?
N3 C11 1.337(4) . ?
N3 C15 1.338(4) . ?
N4 C21 1.342(4) . ?
N4 C25 1.347(4) . ?
N5 C26 1.341(4) . ?
N5 C30 1.339(4) . ?
N6 C36 1.353(5) . ?
N6 C40 1.339(5) . ?
N7 C41 1.348(4) . ?
N7 C45 1.334(4) . ?
N8 C51 1.339(4) . ?
N8 C55 1.343(5) . ?
C1 H1 0.9500 . ?
C1 C2 1.385(5) . ?
C2 H2 0.9500 . ?
C2 C3 1.405(5) . ?
C3 C4 1.390(5) . ?
C3 C8 1.489(5) . ?
C4 H4 0.9500 . ?
C4 C5 1.392(5) . ?
C5 H5 0.9500 . ?
C6 H6 0.9500 . ?
C6 C7 1.386(5) . ?
C7 H7 0.9500 . ?
C7 C8 1.402(5) . ?
C8 C9 1.402(5) . ?
C9 H9 0.9500 . ?
C9 C10 1.387(5) . ?
C10 H10 0.9500 . ?
C11 H11 0.9500 . ?
C11 C12 1.391(5) . ?
C12 H12 0.9500 . ?
C12 C13 1.395(5) . ?
C13 C13 1.490(6) 3_757 ?
C13 C14 1.395(5) . ?
C14 H14 0.9500 . ?
C14 C15 1.378(5) . ?
C15 H15 0.9500 . ?
C16 C17 1.544(5) . ?
C17 C18 1.540(5) . ?
C17 C19 1.530(6) . ?
C17 C20 1.531(6) . ?
C19 H19C 0.9800 . ?
C19 H19D 0.9800 . ?
C19 H19E 0.9800 . ?
C20 H20A 0.9800 . ?
C20 H20B 0.9800 . ?
C20 H20C 0.9800 . ?
C21 H21 0.9500 . ?
C21 C22 1.390(5) . ?
C22 H22 0.9500 . ?
C22 C23 1.390(5) . ?
C23 C24 1.404(5) . ?
C23 C28 1.486(5) . ?
C24 H24 0.9500 . ?
C24 C25 1.384(5) . ?
C25 H25 0.9500 . ?
C26 H26 0.9500 . ?
C26 C27 1.387(5) . ?
C27 H27 0.9500 . ?
C27 C28 1.392(5) . ?
C28 C29 1.402(5) . ?
C29 H29 0.9500 . ?
C29 C30 1.388(4) . ?
C30 H30 0.9500 . ?
C31 C32 1.541(5) . ?
C32 C33 1.530(5) . ?
C32 C34 1.532(6) . ?
C32 C35 1.528(6) . ?
C34 H34A 0.9800 . ?
C34 H34B 0.9800 . ?
C34 H34C 0.9800 . ?
C35 H35A 0.9800 . ?
C35 H35B 0.9800 . ?
C35 H35C 0.9800 . ?
C36 H36 0.9500 . ?
C36 C37 1.382(5) . ?
C37 H37 0.9500 . ?
C37 C38 1.395(5) . ?
C38 C39 1.397(5) . ?
C38 C43 1.489(4) . ?
C39 H39 0.9500 . ?
C39 C40 1.383(5) . ?
C40 H40 0.9500 . ?
C41 H41 0.9500 . ?
C41 C42 1.382(5) . ?
C42 H42 0.9500 . ?
C42 C43 1.397(5) . ?
C43 C44 1.398(5) . ?
C44 H44 0.9500 . ?
C44 C45 1.398(4) . ?
C45 H45 0.9500 . ?
C46 C47 1.557(5) . ?
C47 C48 1.546(5) . ?
C47 C49 1.519(5) . ?
C47 C50 1.538(5) . ?
C49 H49A 0.9800 . ?
C49 H49B 0.9800 . ?
C49 H49C 0.9800 . ?
C50 H50A 0.9800 . ?
C50 H50B 0.9800 . ?
C50 H50C 0.9800 . ?
C51 H51 0.9500 . ?
C51 C52 1.385(5) . ?
C52 H52 0.9500 . ?
C52 C53 1.399(5) . ?
C53 C53 1.492(6) 3_656 ?
C53 C54 1.392(5) . ?
C54 H54 0.9500 . ?
C54 C55 1.395(5) . ?
C55 H55 0.9500 . ?
C56 C57 1.548(5) . ?
C57 C58 1.545(5) . ?
C57 C59 1.515(5) . ?
C57 C60 1.542(5) . ?
C59 H59A 0.9800 . ?
C59 H59B 0.9800 . ?
C59 H59C 0.9800 . ?
C60 H60A 0.9800 . ?
C60 H60B 0.9800 . ?
C60 H60C 0.9800 . ?
O18 H18A 0.8498 . ?
O18 H18B 0.8504 . ?
O20 H20D 0.8507 . ?
O20 H20E 0.8499 . ?
O22 H22A 0.8659 . ?
O22 H22B 0.8509 . ?

loop_
_geom_torsion_atom_site_label_1
_geom_torsion_atom_site_label_2
_geom_torsion_atom_site_label_3
_geom_torsion_atom_site_label_4
_geom_torsion
_geom_torsion_site_symmetry_1
_geom_torsion_site_symmetry_2
_geom_torsion_site_symmetry_3
_geom_torsion_site_symmetry_4
_geom_torsion_publ_flag
Cu1 O1 C16 O2 9.1(5) . . . . ?
Cu1 O1 C16 C17 -167.6(2) . . . . ?
Cu1 O15 C58 O16 -9.4(4) 1_454 . . . ?
Cu1 O15 C58 C57 168.3(2) 1_454 . . . ?
Cu1 N1 C1 C2 167.9(3) . . . . ?
Cu1 N1 C5 C4 -167.7(3) . . . . ?
Cu1 N3 C11 C12 168.7(3) . . . . ?
Cu1 N3 C15 C14 -168.8(3) . . . . ?
Cu2 O4 C18 O3 8.9(5) . . . . ?
Cu2 O4 C18 C17 -167.9(2) . . . . ?
Cu2 O5 C31 O6 -11.9(5) . . . . ?
Cu2 O5 C31 C32 166.3(2) . . . . ?
Cu2 N4 C21 C22 -171.8(3) . . . . ?
Cu2 N4 C25 C24 170.3(3) . . . . ?
Cu2 N7 C41 C42 -170.7(3) 2_655 . . . ?
Cu2 N7 C45 C44 171.6(3) 2_655 . . . ?
Cu3 O7 C33 O8 -7.7(5) . . . . ?
Cu3 O7 C33 C32 169.4(2) . . . . ?
Cu3 O9 C46 O10 10.1(5) . . . . ?
Cu3 O9 C46 C47 -166.2(2) . . . . ?
Cu3 N6 C36 C37 166.4(3) . . . . ?
Cu3 N6 C40 C39 -167.0(3) . . . . ?
Cu3 N8 C51 C52 -170.7(3) . . . . ?
Cu3 N8 C55 C54 170.2(3) . . . . ?
Cu4 O11 C48 O12 -0.3(5) . . . . ?
Cu4 O11 C48 C47 -177.5(2) . . . . ?
Cu4 O13 C56 O14 -5.6(5) . . . . ?
Cu4 O13 C56 C57 173.4(2) . . . . ?
Cu4 N2 C6 C7 169.5(3) 2_655 . . . ?
Cu4 N2 C10 C9 -168.0(3) 2_655 . . . ?
Cu4 N5 C26 C27 171.3(3) 3_666 . . . ?
Cu4 N5 C30 C29 -170.8(3) 3_666 . . . ?
O1 C16 C17 C18 -48.8(4) . . . . ?
O1 C16 C17 C19 71.7(4) . . . . ?
O1 C16 C17 C20 -167.5(3) . . . . ?
O2 C16 C17 C18 134.2(4) . . . . ?
O2 C16 C17 C19 -105.2(4) . . . . ?
O2 C16 C17 C20 15.6(5) . . . . ?
O5 C31 C32 C33 73.5(4) . . . . ?
O5 C31 C32 C34 -167.9(3) . . . . ?
O5 C31 C32 C35 -48.0(4) . . . . ?
O6 C31 C32 C33 -108.3(4) . . . . ?
O6 C31 C32 C34 10.4(5) . . . . ?
O6 C31 C32 C35 130.3(4) . . . . ?
O9 C46 C47 C48 -59.7(4) . . . . ?
O9 C46 C47 C49 179.7(3) . . . . ?
O9 C46 C47 C50 57.9(4) . . . . ?
O10 C46 C47 C48 123.8(4) . . . . ?
O10 C46 C47 C49 3.3(5) . . . . ?
O10 C46 C47 C50 -118.6(4) . . . . ?
O13 C56 C57 C58 80.8(4) . . . . ?
O13 C56 C57 C59 -40.7(4) . . . . ?
O13 C56 C57 C60 -162.2(3) . . . . ?
O14 C56 C57 C58 -100.1(4) . . . . ?
O14 C56 C57 C59 138.4(3) . . . . ?
O14 C56 C57 C60 16.9(4) . . . . ?
N1 C1 C2 C3 -0.5(6) . . . . ?
N2 C6 C7 C8 -0.9(7) . . . . ?
N3 C11 C12 C13 0.5(6) . . . . ?
N4 C21 C22 C23 1.6(6) . . . . ?
N5 C26 C27 C28 -0.8(7) . . . . ?
N6 C36 C37 C38 1.0(6) . . . . ?
N7 C41 C42 C43 -0.7(6) . . . . ?
N8 C51 C52 C53 0.5(6) . . . . ?
C1 N1 C5 C4 2.0(6) . . . . ?
C1 C2 C3 C4 2.6(6) . . . . ?
C1 C2 C3 C8 -178.6(4) . . . . ?
C2 C3 C4 C5 -2.4(6) . . . . ?
C2 C3 C8 C7 -0.1(6) . . . . ?
C2 C3 C8 C9 -178.1(4) . . . . ?
C3 C4 C5 N1 0.2(6) . . . . ?
C3 C8 C9 C10 175.8(4) . . . . ?
C4 C3 C8 C7 178.7(4) . . . . ?
C4 C3 C8 C9 0.7(6) . . . . ?
C5 N1 C1 C2 -1.8(6) . . . . ?
C6 N2 C10 C9 3.6(6) . . . . ?
C6 C7 C8 C3 -174.8(4) . . . . ?
C6 C7 C8 C9 3.2(6) . . . . ?
C7 C8 C9 C10 -2.3(6) . . . . ?
C8 C3 C4 C5 178.7(4) . . . . ?
C8 C9 C10 N2 -1.2(6) . . . . ?
C10 N2 C6 C7 -2.6(6) . . . . ?
C11 N3 C15 C14 3.3(6) . . . . ?
C11 C12 C13 C13 -177.4(4) . . . 3_757 ?
C11 C12 C13 C14 2.7(6) . . . . ?
C12 C13 C14 C15 -2.8(6) . . . . ?
C13 C13 C14 C15 177.2(4) 3_757 . . . ?
C13 C14 C15 N3 -0.1(6) . . . . ?
C15 N3 C11 C12 -3.5(6) . . . . ?
C16 C17 C18 O3 112.0(4) . . . . ?
C16 C17 C18 O4 -71.0(4) . . . . ?
C19 C17 C18 O3 -7.3(5) . . . . ?
C19 C17 C18 O4 169.7(3) . . . . ?
C20 C17 C18 O3 -128.2(4) . . . . ?
C20 C17 C18 O4 48.8(4) . . . . ?
C21 N4 C25 C24 -4.1(6) . . . . ?
C21 C22 C23 C24 -4.2(6) . . . . ?
C21 C22 C23 C28 176.3(4) . . . . ?
C22 C23 C24 C25 2.8(6) . . . . ?
C22 C23 C28 C27 178.3(4) . . . . ?
C22 C23 C28 C29 -1.2(6) . . . . ?
C23 C24 C25 N4 1.4(6) . . . . ?
C23 C28 C29 C30 176.5(4) . . . . ?
C24 C23 C28 C27 -1.2(6) . . . . ?
C24 C23 C28 C29 179.4(4) . . . . ?
C25 N4 C21 C22 2.6(6) . . . . ?
C26 N5 C30 C29 2.6(6) . . . . ?
C26 C27 C28 C23 -176.2(4) . . . . ?
C26 C27 C28 C29 3.3(6) . . . . ?
C27 C28 C29 C30 -3.0(6) . . . . ?
C28 C23 C24 C25 -177.7(4) . . . . ?
C28 C29 C30 N5 0.0(6) . . . . ?
C30 N5 C26 C27 -2.3(6) . . . . ?
C31 C32 C33 O7 46.4(4) . . . . ?
C31 C32 C33 O8 -136.4(4) . . . . ?
C34 C32 C33 O7 -73.2(4) . . . . ?
C34 C32 C33 O8 104.1(4) . . . . ?
C35 C32 C33 O7 166.4(3) . . . . ?
C35 C32 C33 O8 -16.3(5) . . . . ?
C36 N6 C40 C39 4.3(6) . . . . ?
C36 C37 C38 C39 3.1(6) . . . . ?
C36 C37 C38 C43 -175.9(4) . . . . ?
C37 C38 C39 C40 -3.5(6) . . . . ?
C37 C38 C43 C42 171.6(4) . . . . ?
C37 C38 C43 C44 -7.5(6) . . . . ?
C38 C39 C40 N6 -0.2(7) . . . . ?
C38 C43 C44 C45 -176.9(4) . . . . ?
C39 C38 C43 C42 -7.4(6) . . . . ?
C39 C38 C43 C44 173.5(4) . . . . ?
C40 N6 C36 C37 -4.7(6) . . . . ?
C41 N7 C45 C44 -3.1(6) . . . . ?
C41 C42 C43 C38 177.6(4) . . . . ?
C41 C42 C43 C44 -3.2(6) . . . . ?
C42 C43 C44 C45 4.0(6) . . . . ?
C43 C38 C39 C40 175.6(4) . . . . ?
C43 C44 C45 N7 -0.9(6) . . . . ?
C45 N7 C41 C42 4.0(6) . . . . ?
C46 C47 C48 O11 -84.8(4) . . . . ?
C46 C47 C48 O12 97.8(4) . . . . ?
C49 C47 C48 O11 37.2(4) . . . . ?
C49 C47 C48 O12 -140.2(3) . . . . ?
C50 C47 C48 O11 158.7(3) . . . . ?
C50 C47 C48 O12 -18.7(4) . . . . ?
C51 N8 C55 C54 -2.4(6) . . . . ?
C51 C52 C53 C53 178.3(4) . . . 3_656 ?
C51 C52 C53 C54 -2.3(6) . . . . ?
C52 C53 C54 C55 1.8(6) . . . . ?
C53 C53 C54 C55 -178.8(4) 3_656 . . . ?
C53 C54 C55 N8 0.5(6) . . . . ?
C55 N8 C51 C52 1.8(6) . . . . ?
C56 C57 C58 O15 54.4(4) . . . . ?
C56 C57 C58 O16 -127.8(3) . . . . ?
C59 C57 C58 O15 174.5(3) . . . . ?
C59 C57 C58 O16 -7.7(4) . . . . ?
C60 C57 C58 O15 -63.4(4) . . . . ?
C60 C57 C58 O16 114.4(4) . . . . ?
